data_1547775
loop_
_publ_author_name
'Gao, Bao'
'Zhang, Guoying'
'Zhou, Xibing'
'Huang, Hanmin'

_publ_section_title
;
 Palladium-catalyzed regiodivergent hydroaminocarbonylation of alkenes to
 primary amides with ammonium chloride.
;
_journal_issue 2
_journal_name_full 'Chemical science'
_journal_page_first 380
_journal_page_last 386
_journal_paper_doi 10.1039/c7sc04054g
_journal_volume 9
_journal_year 2018
_chemical_formula_sum 'C15 H15 N O'
_chemical_formula_weight 225.28
_space_group_IT_number 14
_space_group_name_Hall '-P 2ybc'
_space_group_name_H-M_alt 'P 1 21/c 1'
_symmetry_cell_setting monoclinic
_symmetry_space_group_name_Hall '-P 2ybc'
_symmetry_space_group_name_H-M 'P 1 21/c 1'
_atom_sites_solution_hydrogens geom
_atom_sites_solution_primary direct
_atom_sites_solution_secondary difmap
_audit_creation_method SHELXL-97
_audit_update_record
;
2016-11-07 deposited with the CCDC.
2017-10-24 downloaded from the CCDC.
;
_cell_angle_alpha 90.00
_cell_angle_beta 101.033(6)
_cell_angle_gamma 90.00
_cell_formula_units_Z 4
_cell_length_a 12.295(5)
_cell_length_b 5.569(2)
_cell_length_c 18.014(7)
_cell_measurement_reflns_used 1881
_cell_measurement_temperature 296(2)
_cell_measurement_theta_max 29.71
_cell_measurement_theta_min 2.30
_cell_volume 1210.6(8)
_computing_cell_refinement 'Bruker SMART'
_computing_data_collection 'Bruker SMART APEX II'
_computing_data_reduction 'Bruker SMART'
_computing_structure_refinement 'SHELXL-97 (Sheldrick, 2008)'
_computing_structure_solution 'SHELXS-97 (Sheldrick, 2008)'
_diffrn_ambient_temperature 296(2)
_diffrn_measured_fraction_theta_full 0.998
_diffrn_measured_fraction_theta_max 0.998
_diffrn_measurement_device_type 'Bruker APEX II area detector'
_diffrn_measurement_method '\w scans'
_diffrn_radiation_monochromator graphite
_diffrn_radiation_source 'fine-focus sealed tube'
_diffrn_radiation_type MoK\a
_diffrn_radiation_wavelength 0.71073
_diffrn_reflns_av_R_equivalents 0.0340
_diffrn_reflns_av_sigmaI/netI 0.0392
_diffrn_reflns_limit_h_max 14
_diffrn_reflns_limit_h_min -11
_diffrn_reflns_limit_k_max 6
_diffrn_reflns_limit_k_min -5
_diffrn_reflns_limit_l_max 21
_diffrn_reflns_limit_l_min -21
_diffrn_reflns_number 5762
_diffrn_reflns_theta_full 25.00
_diffrn_reflns_theta_max 25.00
_diffrn_reflns_theta_min 2.30
_exptl_absorpt_coefficient_mu 0.077
_exptl_absorpt_correction_T_max 0.9847
_exptl_absorpt_correction_T_min 0.9772
_exptl_absorpt_correction_type multi-scan
_exptl_absorpt_process_details SADABS
_exptl_crystal_colour colorless
_exptl_crystal_density_diffrn 1.236
_exptl_crystal_density_method 'not measured'
_exptl_crystal_description block
_exptl_crystal_F_000 480
_exptl_crystal_size_max 0.30
_exptl_crystal_size_mid 0.20
_exptl_crystal_size_min 0.20
_refine_diff_density_max 0.161
_refine_diff_density_min -0.174
_refine_diff_density_rms 0.038
_refine_ls_extinction_method none
_refine_ls_goodness_of_fit_ref 1.003
_refine_ls_hydrogen_treatment mixed
_refine_ls_matrix_type full
_refine_ls_number_parameters 154
_refine_ls_number_reflns 2130
_refine_ls_number_restraints 0
_refine_ls_restrained_S_all 1.003
_refine_ls_R_factor_all 0.0557
_refine_ls_R_factor_gt 0.0436
_refine_ls_shift/su_max 0.000
_refine_ls_shift/su_mean 0.000
_refine_ls_structure_factor_coef Fsqd
_refine_ls_weighting_details 'calc w=1/[\s^2^(Fo^2^)+(0.0100P)^2^+0.7699P] where P=(Fo^2^+2Fc^2^)/3'
_refine_ls_weighting_scheme calc
_refine_ls_wR_factor_gt 0.0978
_refine_ls_wR_factor_ref 0.1058
_reflns_number_gt 1690
_reflns_number_total 2130
_reflns_threshold_expression >2sigma(I)
_cod_data_source_file c7sc04054g2.cif
_cod_data_source_block 1_CCDC2
_cod_depositor_comments
;
The following automatic conversions were performed:

'_symmetry_cell_setting' value 'Monoclinic' changed to 'monoclinic'
according to
/home/data/users/saulius/crontab/automatic-downloads/rss-feeds/RSC/lib/dictionaries/cif_core.dic
dictionary named 'cif_core.dic' version 2.4.2 from 2011-04-26.

'_exptl_absorpt_correction_type' value 'Multi-scan' changed to
'multi-scan' according to
/home/data/users/saulius/crontab/automatic-downloads/rss-feeds/RSC/lib/dictionaries/cif_core.dic
dictionary named 'cif_core.dic' version 2.4.2 from 2011-04-26.

Automatic conversion script
Id: cif_fix_values 4973 2017-02-22 13:04:09Z antanas 

 Adding full bibliography for 1547772--1547775.cif.
;
_cod_original_sg_symbol_H-M P2(1)/c
_cod_database_code 1547775

loop_
_symmetry_equiv_pos_as_xyz
'x, y, z'
'-x, y+1/2, -z+1/2'
'-x, -y, -z'
'x, -y-1/2, z-1/2'

loop_
_atom_site_label
_atom_site_type_symbol
_atom_site_fract_x
_atom_site_fract_y
_atom_site_fract_z
_atom_site_U_iso_or_equiv
_atom_site_adp_type
_atom_site_occupancy
_atom_site_symmetry_multiplicity
_atom_site_calc_flag
_atom_site_refinement_flags
C1 C 0.29005(13) 0.1084(3) 0.19213(9) 0.0372(4) Uani 1 1 d .
C2 C 0.35105(15) -0.1015(4) 0.20750(11) 0.0447(5) Uani 1 1 d .
H2 H 0.3495 -0.2153 0.1696 0.054 Uiso 1 1 calc R
C3 C 0.41450(16) -0.1437(4) 0.27893(12) 0.0514(5) Uani 1 1 d .
H3 H 0.4555 -0.2845 0.2882 0.062 Uiso 1 1 calc R
C4 C 0.41689(16) 0.0219(4) 0.33602(11) 0.0523(5) Uani 1 1 d .
H4 H 0.4587 -0.0072 0.3839 0.063 Uiso 1 1 calc R
C5 C 0.35644(17) 0.2320(4) 0.32152(11) 0.0526(5) Uani 1 1 d .
H5 H 0.3574 0.3444 0.3598 0.063 Uiso 1 1 calc R
C6 C 0.29485(15) 0.2748(4) 0.25047(10) 0.0440(5) Uani 1 1 d .
H6 H 0.2556 0.4179 0.2412 0.053 Uiso 1 1 calc R
C7 C 0.21519(14) 0.1662(4) 0.11607(10) 0.0409(4) Uani 1 1 d .
H7 H 0.2358 0.3267 0.1013 0.049 Uiso 1 1 calc R
C8 C 0.09372(14) 0.1795(3) 0.12500(9) 0.0388(4) Uani 1 1 d .
C9 C 0.04781(16) 0.0015(4) 0.16288(11) 0.0494(5) Uani 1 1 d .
H9 H 0.0908 -0.1300 0.1821 0.059 Uiso 1 1 calc R
C10 C -0.06141(17) 0.0155(4) 0.17279(12) 0.0563(6) Uani 1 1 d .
H10 H -0.0908 -0.1068 0.1981 0.068 Uiso 1 1 calc R
C11 C -0.12601(16) 0.2087(4) 0.14544(12) 0.0552(6) Uani 1 1 d .
H11 H -0.1988 0.2191 0.1526 0.066 Uiso 1 1 calc R
C12 C -0.08223(17) 0.3862(4) 0.10741(12) 0.0595(6) Uani 1 1 d .
H12 H -0.1257 0.5172 0.0884 0.071 Uiso 1 1 calc R
C13 C 0.02736(16) 0.3720(4) 0.09696(11) 0.0517(5) Uani 1 1 d .
H13 H 0.0560 0.4933 0.0709 0.062 Uiso 1 1 calc R
C14 C 0.22725(15) -0.0046(4) 0.05145(10) 0.0501(5) Uani 1 1 d .
H14A H 0.2150 -0.1679 0.0667 0.060 Uiso 1 1 calc R
H14B H 0.1704 0.0328 0.0078 0.060 Uiso 1 1 calc R
C15 C 0.34032(16) 0.0093(4) 0.02866(10) 0.0489(5) Uani 1 1 d .
N1 N 0.38337(14) -0.1955(4) 0.00993(10) 0.0611(5) Uani 1 1 d .
H1A H 0.4458 -0.1951 -0.0049 0.073 Uiso 1 1 calc R
H1B H 0.3488 -0.3285 0.0127 0.073 Uiso 1 1 calc R
O1 O 0.38698(12) 0.2051(3) 0.02561(8) 0.0635(4) Uani 1 1 d .

loop_
_atom_site_aniso_label
_atom_site_aniso_U_11
_atom_site_aniso_U_22
_atom_site_aniso_U_33
_atom_site_aniso_U_23
_atom_site_aniso_U_13
_atom_site_aniso_U_12
C1 0.0301(9) 0.0446(10) 0.0392(9) 0.0005(8) 0.0121(7) -0.0042(8)
C2 0.0397(10) 0.0463(11) 0.0493(11) -0.0044(9) 0.0117(8) -0.0012(9)
C3 0.0427(11) 0.0508(12) 0.0612(13) 0.0107(11) 0.0112(9) 0.0039(9)
C4 0.0419(11) 0.0680(14) 0.0447(11) 0.0112(11) 0.0029(8) -0.0069(10)
C5 0.0527(12) 0.0620(14) 0.0433(10) -0.0079(10) 0.0098(9) -0.0059(11)
C6 0.0396(10) 0.0470(11) 0.0467(10) -0.0034(9) 0.0112(8) 0.0012(9)
C7 0.0368(10) 0.0482(11) 0.0391(9) 0.0005(8) 0.0108(7) -0.0043(8)
C8 0.0346(9) 0.0490(11) 0.0325(9) -0.0016(8) 0.0057(7) -0.0026(8)
C9 0.0400(11) 0.0561(12) 0.0540(11) 0.0086(10) 0.0137(9) 0.0037(9)
C10 0.0448(12) 0.0677(15) 0.0604(13) 0.0042(11) 0.0199(10) -0.0064(11)
C11 0.0336(10) 0.0763(16) 0.0561(12) -0.0114(12) 0.0091(9) -0.0002(10)
C12 0.0424(11) 0.0634(14) 0.0678(14) 0.0004(12) -0.0014(10) 0.0132(11)
C13 0.0459(11) 0.0548(13) 0.0528(11) 0.0091(10) 0.0056(9) -0.0024(10)
C14 0.0403(10) 0.0701(14) 0.0419(10) -0.0099(10) 0.0127(8) -0.0084(10)
C15 0.0408(11) 0.0742(15) 0.0333(9) -0.0077(10) 0.0111(8) -0.0084(11)
N1 0.0487(10) 0.0788(14) 0.0616(11) -0.0124(10) 0.0250(9) -0.0075(10)
O1 0.0574(9) 0.0760(11) 0.0643(9) -0.0061(8) 0.0299(7) -0.0116(8)

loop_
_atom_type_symbol
_atom_type_description
_atom_type_scat_dispersion_real
_atom_type_scat_dispersion_imag
_atom_type_scat_source
C C 0.0033 0.0016 'International Tables Vol C Tables 4.2.6.8 and 6.1.1.4'
H H 0.0000 0.0000 'International Tables Vol C Tables 4.2.6.8 and 6.1.1.4'
N N 0.0061 0.0033 'International Tables Vol C Tables 4.2.6.8 and 6.1.1.4'
O O 0.0106 0.0060 'International Tables Vol C Tables 4.2.6.8 and 6.1.1.4'

loop_
_geom_angle_atom_site_label_1
_geom_angle_atom_site_label_2
_geom_angle_atom_site_label_3
_geom_angle
C2 C1 C6 117.78(17)
C2 C1 C7 124.40(16)
C6 C1 C7 117.80(17)
C1 C2 C3 120.87(18)
C1 C2 H2 119.6
C3 C2 H2 119.6
C4 C3 C2 120.36(19)
C4 C3 H3 119.8
C2 C3 H3 119.8
C3 C4 C5 119.41(18)
C3 C4 H4 120.3
C5 C4 H4 120.3
C6 C5 C4 120.11(19)
C6 C5 H5 119.9
C4 C5 H5 119.9
C5 C6 C1 121.46(19)
C5 C6 H6 119.3
C1 C6 H6 119.3
C1 C7 C14 114.85(16)
C1 C7 C8 110.29(13)
C14 C7 C8 110.33(14)
C1 C7 H7 107.0
C14 C7 H7 107.0
C8 C7 H7 107.0
C13 C8 C9 117.88(17)
C13 C8 C7 121.16(17)
C9 C8 C7 120.94(17)
C8 C9 C10 121.23(19)
C8 C9 H9 119.4
C10 C9 H9 119.4
C11 C10 C9 120.3(2)
C11 C10 H10 119.8
C9 C10 H10 119.8
C12 C11 C10 119.33(19)
C12 C11 H11 120.3
C10 C11 H11 120.3
C11 C12 C13 120.5(2)
C11 C12 H12 119.8
C13 C12 H12 119.8
C8 C13 C12 120.76(19)
C8 C13 H13 119.6
C12 C13 H13 119.6
C15 C14 C7 113.50(16)
C15 C14 H14A 108.9
C7 C14 H14A 108.9
C15 C14 H14B 108.9
C7 C14 H14B 108.9
H14A C14 H14B 107.7
O1 C15 N1 122.31(18)
O1 C15 C14 120.7(2)
N1 C15 C14 116.93(19)
C15 N1 H1A 120.0
C15 N1 H1B 120.0
H1A N1 H1B 120.0

loop_
_geom_bond_atom_site_label_1
_geom_bond_atom_site_label_2
_geom_bond_distance
C1 C2 1.388(3)
C1 C6 1.394(3)
C1 C7 1.531(2)
C2 C3 1.391(3)
C2 H2 0.9300
C3 C4 1.377(3)
C3 H3 0.9300
C4 C5 1.384(3)
C4 H4 0.9300
C5 C6 1.377(3)
C5 H5 0.9300
C6 H6 0.9300
C7 C14 1.532(3)
C7 C8 1.534(2)
C7 H7 0.9800
C8 C13 1.383(3)
C8 C9 1.384(3)
C9 C10 1.390(3)
C9 H9 0.9300
C10 C11 1.372(3)
C10 H10 0.9300
C11 C12 1.370(3)
C11 H11 0.9300
C12 C13 1.398(3)
C12 H12 0.9300
C13 H13 0.9300
C14 C15 1.525(3)
C14 H14A 0.9700
C14 H14B 0.9700
C15 O1 1.238(3)
C15 N1 1.328(3)
N1 H1A 0.8600
N1 H1B 0.8600

loop_
_geom_torsion_atom_site_label_1
_geom_torsion_atom_site_label_2
_geom_torsion_atom_site_label_3
_geom_torsion_atom_site_label_4
_geom_torsion
C6 C1 C2 C3 0.2(3)
C7 C1 C2 C3 -177.97(16)
C1 C2 C3 C4 0.7(3)
C2 C3 C4 C5 -0.6(3)
C3 C4 C5 C6 -0.2(3)
C4 C5 C6 C1 1.1(3)
C2 C1 C6 C5 -1.0(3)
C7 C1 C6 C5 177.22(17)
C2 C1 C7 C14 -10.7(2)
C6 C1 C7 C14 171.18(16)
C2 C1 C7 C8 114.73(19)
C6 C1 C7 C8 -63.4(2)
C1 C7 C8 C13 130.55(18)
C14 C7 C8 C13 -101.5(2)
C1 C7 C8 C9 -48.0(2)
C14 C7 C8 C9 79.9(2)
C13 C8 C9 C10 -0.2(3)
C7 C8 C9 C10 178.39(18)
C8 C9 C10 C11 -0.5(3)
C9 C10 C11 C12 0.8(3)
C10 C11 C12 C13 -0.4(3)
C9 C8 C13 C12 0.6(3)
C7 C8 C13 C12 -178.01(18)
C11 C12 C13 C8 -0.3(3)
C1 C7 C14 C15 -66.0(2)
C8 C7 C14 C15 168.63(17)
C7 C14 C15 O1 -40.1(3)
C7 C14 C15 N1 142.29(19)
